data_7234220
loop_
_publ_author_name
'Torubaev, Yury'
'Skabitskiy, Ivan V.'

_publ_section_title
;
 The Energy Frameworks of Aufbau Synthon Modules in 4-Cyanopyridine
 Co-crystals.
;
_journal_name_full CrystEngComm
_journal_paper_doi 10.1039/C9CE01174A
_journal_year 2019
_chemical_formula_moiety 'C16 H17 I2 N2 Ru'
_chemical_formula_sum 'C16 H17 I2 N2 Ru'
_chemical_formula_weight 592.18
_chemical_name_systematic (4-Cyanopyridine)-(h6-p-cymene)-diiodo-ruthenium(ii)
_space_group_crystal_system monoclinic
_space_group_IT_number 14
_space_group_name_Hall '-P 2yn'
_space_group_name_H-M_alt 'P 1 21/n 1'
_symmetry_space_group_name_Hall '-P 2yn'
_symmetry_space_group_name_H-M 'P 1 21/n 1'
_atom_sites_solution_hydrogens geom
_atom_sites_solution_primary direct
_audit_creation_date 2019-07-15
_audit_creation_method
;
Olex2 1.2
(compiled 2016.11.07 svn.r3352 for OlexSys, GUI svn.r5261)
;
_audit_update_record
;
2019-07-15 deposited with the CCDC.    2019-09-26 downloaded from the CCDC.
;
_cell_angle_alpha 90
_cell_angle_beta 96.479(10)
_cell_angle_gamma 90
_cell_formula_units_Z 4
_cell_length_a 11.609(8)
_cell_length_b 13.088(9)
_cell_length_c 11.893(8)
_cell_measurement_reflns_used 60
_cell_measurement_temperature 296
_cell_measurement_theta_max 25
_cell_measurement_theta_min 3
_cell_volume 1795(2)
_computing_cell_refinement 'SAINT v7.60A (Bruker, 2009)'
_computing_data_reduction 'SAINT v7.60A (Bruker, 2009)'
_computing_molecular_graphics 'Olex2 (Dolomanov et al., 2009)'
_computing_publication_material 'Olex2 (Dolomanov et al., 2009)'
_computing_structure_refinement 'ShelXL (Sheldrick, 2015)'
_computing_structure_solution 'ShelXS-1997 (Sheldrick, 2008)'
_diffrn_ambient_temperature 296
_diffrn_measured_fraction_theta_full 0.988
_diffrn_measured_fraction_theta_max 0.977
_diffrn_measurement_device_type 'Bruker APEX-II CCD'
_diffrn_measurement_method '\f and \w scans'
_diffrn_radiation_type MoK\a
_diffrn_radiation_wavelength 0.71073
_diffrn_reflns_av_R_equivalents 0.0485
_diffrn_reflns_av_unetI/netI 0.0335
_diffrn_reflns_Laue_measured_fraction_full 0.988
_diffrn_reflns_Laue_measured_fraction_max 0.977
_diffrn_reflns_limit_h_max 15
_diffrn_reflns_limit_h_min -15
_diffrn_reflns_limit_k_max 16
_diffrn_reflns_limit_k_min -16
_diffrn_reflns_limit_l_max 15
_diffrn_reflns_limit_l_min -15
_diffrn_reflns_number 21140
_diffrn_reflns_point_group_measured_fraction_full 0.988
_diffrn_reflns_point_group_measured_fraction_max 0.977
_diffrn_reflns_theta_full 25.242
_diffrn_reflns_theta_max 27.589
_diffrn_reflns_theta_min 2.322
_diffrn_standards_number 0
_exptl_absorpt_coefficient_mu 4.307
_exptl_absorpt_correction_T_max 0.7456
_exptl_absorpt_correction_T_min 0.4967
_exptl_absorpt_correction_type multi-scan
_exptl_absorpt_process_details
;
SADABS-2008/1 (Bruker,2008) was used for absorption correction.
wR2(int) was 0.1301 before and 0.0514 after correction.
The Ratio of minimum to maximum transmission is 0.6662.
The \l/2 correction factor is Not present.
;
_exptl_crystal_colour red
_exptl_crystal_colour_primary red
_exptl_crystal_density_diffrn 2.191
_exptl_crystal_description prism
_exptl_crystal_F_000 1108
_exptl_crystal_size_max 0.22
_exptl_crystal_size_mid 0.2
_exptl_crystal_size_min 0.1
_refine_diff_density_max 1.344
_refine_diff_density_min -1.607
_refine_diff_density_rms 0.167
_refine_ls_extinction_method none
_refine_ls_goodness_of_fit_ref 1.054
_refine_ls_hydrogen_treatment constr
_refine_ls_matrix_type full
_refine_ls_number_parameters 199
_refine_ls_number_reflns 4070
_refine_ls_number_restraints 0
_refine_ls_restrained_S_all 1.054
_refine_ls_R_factor_all 0.0393
_refine_ls_R_factor_gt 0.0292
_refine_ls_shift/su_max 0.001
_refine_ls_shift/su_mean 0.000
_refine_ls_structure_factor_coef Fsqd
_refine_ls_weighting_details 'w=1/[\s^2^(Fo^2^)+(0.0317P)^2^+3.3577P] where P=(Fo^2^+2Fc^2^)/3'
_refine_ls_weighting_scheme calc
_refine_ls_wR_factor_gt 0.0659
_refine_ls_wR_factor_ref 0.0712
_reflns_Friedel_coverage 0.000
_reflns_number_gt 3418
_reflns_number_total 4070
_reflns_threshold_expression 'I > 2\s(I)'
_cod_data_source_file c9ce01174a2.cif
_cod_data_source_block 1a
_cod_database_code 7234220
_shelx_space_group_comment
;
The symmetry employed for this shelxl refinement is uniquely defined
by the following loop, which should always be used as a source of
symmetry information in preference to the above space-group names.
They are only intended as comments.
;
_olex2_refinement_description
;
1. Fixed Uiso
 At 1.2 times of:
  All C(H) groups
 At 1.5 times of:
  All C(H,H,H) groups
2. Uiso/Uaniso restraints and constraints
Uanis(C9) = Uanis(C10)
Uanis(C9A) = Uanis(C10A)
3. Others
 Sof(C9)=Sof(H9A)=Sof(H9B)=Sof(H9C)=Sof(C10)=Sof(H10A)=Sof(H10B)=Sof(H10C)=1-
 FVAR(1)
 Sof(C9A)=Sof(H9AA)=Sof(H9AB)=Sof(H9AC)=Sof(C10A)=Sof(H10D)=Sof(H10E)=
 Sof(H10F)=FVAR(1)
4.a Ternary CH refined with riding coordinates:
 C2(H2), C3(H3), C5(H5), C6(H6)
4.b Me refined with riding coordinates:
 C9(H9A,H9B,H9C), C9A(H9AA,H9AB,H9AC), C10(H10A,H10B,H10C)
4.c Aromatic/amide H refined with riding coordinates:
 C11(H11), C12(H12), C14(H14), C15(H15)
4.d Idealised Me refined as rotating group:
 C7(H7A,H7B,H7C), C10A(H10D,H10E,H10F)
;
_shelx_shelxl_version_number 2017/1
_olex2_submission_special_instructions 'No special instructions were received'

loop_
_space_group_symop_operation_xyz
'x, y, z'
'-x+1/2, y+1/2, -z+1/2'
'-x, -y, -z'
'x-1/2, -y-1/2, z-1/2'

loop_
_atom_site_label
_atom_site_type_symbol
_atom_site_fract_x
_atom_site_fract_y
_atom_site_fract_z
_atom_site_U_iso_or_equiv
_atom_site_adp_type
_atom_site_occupancy
_atom_site_site_symmetry_order
_atom_site_calc_flag
_atom_site_refinement_flags_posn
_atom_site_refinement_flags_occupancy
_atom_site_disorder_assembly
_atom_site_disorder_group
I1 I 0.20493(2) 0.02310(2) 0.10374(2) 0.02922(8) Uani 1 1 d . . . .
I2 I 0.42202(3) -0.17395(2) 0.22010(3) 0.03372(9) Uani 1 1 d . . . .
Ru1 Ru 0.29672(3) -0.14740(2) 0.01390(3) 0.01995(8) Uani 1 1 d . . . .
N1 N 0.1598(3) -0.2334(2) 0.0738(3) 0.0220(7) Uani 1 1 d . . . .
N2 N -0.1905(4) -0.4988(3) 0.0921(4) 0.0456(11) Uani 1 1 d . . . .
C1 C 0.2428(4) -0.0939(4) -0.1607(4) 0.0346(10) Uani 1 1 d . . . .
C2 C 0.3544(4) -0.0534(3) -0.1216(4) 0.0296(9) Uani 1 1 d . . . .
H2 H 0.362555 0.020506 -0.109881 0.036 Uiso 1 1 calc R . . .
C3 C 0.4472(4) -0.1177(3) -0.0803(4) 0.0262(9) Uani 1 1 d . . . .
H3 H 0.516793 -0.086725 -0.039912 0.031 Uiso 1 1 calc R . . .
C4 C 0.4328(4) -0.2269(3) -0.0741(4) 0.0282(9) Uani 1 1 d . . . .
C5 C 0.3223(4) -0.2663(3) -0.1115(4) 0.0318(10) Uani 1 1 d . . . .
H5 H 0.304899 -0.337460 -0.094116 0.038 Uiso 1 1 calc R . . .
C6 C 0.2298(4) -0.2007(4) -0.1541(4) 0.0359(11) Uani 1 1 d . . . .
H6 H 0.151201 -0.229101 -0.164880 0.043 Uiso 1 1 calc R . . .
C7 C 0.1436(4) -0.0250(5) -0.2026(5) 0.0535(15) Uani 1 1 d . . . .
H7A H 0.143832 -0.013488 -0.282261 0.080 Uiso 1 1 calc GR . . .
H7B H 0.151665 0.039090 -0.163202 0.080 Uiso 1 1 calc GR . . .
H7C H 0.071798 -0.056586 -0.188979 0.080 Uiso 1 1 calc GR . . .
C8 C 0.5337(4) -0.2961(4) -0.0329(4) 0.0352(10) Uani 1 1 d . . . .
C9 C 0.5813(13) -0.3504(10) -0.1299(13) 0.046(3) Uani 0.456(10) 1 d . P A 2
H9A H 0.518508 -0.379406 -0.179087 0.069 Uiso 0.456(10) 1 calc R P A 2
H9B H 0.622685 -0.302566 -0.171456 0.069 Uiso 0.456(10) 1 calc R P A 2
H9C H 0.632920 -0.403820 -0.100612 0.069 Uiso 0.456(10) 1 calc R P A 2
C9A C 0.4975(9) -0.3916(8) 0.0121(9) 0.047(2) Uani 0.544(10) 1 d . P A 1
H9AA H 0.564436 -0.432214 0.036800 0.071 Uiso 0.544(10) 1 calc R P A 1
H9AB H 0.454653 -0.378500 0.075136 0.071 Uiso 0.544(10) 1 calc R P A 1
H9AC H 0.449139 -0.427753 -0.045512 0.071 Uiso 0.544(10) 1 calc R P A 1
C10 C 0.6342(10) -0.2520(9) 0.0417(11) 0.046(3) Uani 0.456(10) 1 d . P A 2
H10A H 0.606287 -0.216988 0.104154 0.069 Uiso 0.456(10) 1 calc R P A 2
H10B H 0.685478 -0.306110 0.069791 0.069 Uiso 0.456(10) 1 calc R P A 2
H10C H 0.675243 -0.204856 -0.001054 0.069 Uiso 0.456(10) 1 calc R P A 2
C10A C 0.6045(10) -0.3077(9) -0.1393(10) 0.047(2) Uani 0.544(10) 1 d . P A 1
H10D H 0.627866 -0.241443 -0.162785 0.071 Uiso 0.544(10) 1 calc GR P A 1
H10E H 0.556311 -0.339660 -0.200257 0.071 Uiso 0.544(10) 1 calc GR P A 1
H10F H 0.671884 -0.349086 -0.118955 0.071 Uiso 0.544(10) 1 calc GR P A 1
C11 C 0.1787(4) -0.3252(3) 0.1226(4) 0.0255(8) Uani 1 1 d . . . .
H11 H 0.254419 -0.343530 0.148840 0.031 Uiso 1 1 calc R . . .
C12 C 0.0895(4) -0.3946(3) 0.1356(4) 0.0295(9) Uani 1 1 d . . . .
H12 H 0.105001 -0.457123 0.171273 0.035 Uiso 1 1 calc R . . .
C13 C -0.0228(4) -0.3675(3) 0.0936(4) 0.0271(9) Uani 1 1 d . . . .
C14 C -0.0445(4) -0.2702(3) 0.0466(4) 0.0283(9) Uani 1 1 d . . . .
H14 H -0.119612 -0.249266 0.021576 0.034 Uiso 1 1 calc R . . .
C15 C 0.0490(3) -0.2063(3) 0.0385(4) 0.0270(9) Uani 1 1 d . . . .
H15 H 0.035261 -0.141693 0.007421 0.032 Uiso 1 1 calc R . . .
C16 C -0.1167(4) -0.4406(3) 0.0948(4) 0.0302(9) Uani 1 1 d . . . .

loop_
_atom_site_aniso_label
_atom_site_aniso_U_11
_atom_site_aniso_U_22
_atom_site_aniso_U_33
_atom_site_aniso_U_23
_atom_site_aniso_U_13
_atom_site_aniso_U_12
I1 0.03026(15) 0.02363(13) 0.03243(17) -0.00130(10) -0.00232(12) 0.00311(10)
I2 0.03331(16) 0.03441(16) 0.02984(17) -0.00566(11) -0.01222(12) 0.00882(11)
Ru1 0.01675(15) 0.02261(15) 0.02009(17) 0.00039(12) 0.00034(12) -0.00351(11)
N1 0.0204(16) 0.0259(16) 0.0197(17) 0.0032(13) 0.0026(13) -0.0017(12)
N2 0.047(3) 0.042(2) 0.051(3) -0.011(2) 0.019(2) -0.016(2)
C1 0.026(2) 0.059(3) 0.019(2) 0.003(2) 0.0026(18) -0.003(2)
C2 0.029(2) 0.034(2) 0.027(2) 0.0035(18) 0.0041(18) -0.0042(17)
C3 0.022(2) 0.029(2) 0.027(2) -0.0001(17) 0.0025(17) -0.0062(16)
C4 0.026(2) 0.031(2) 0.029(2) -0.0005(17) 0.0091(18) -0.0054(16)
C5 0.034(2) 0.034(2) 0.029(2) -0.0085(18) 0.0129(19) -0.0155(18)
C6 0.024(2) 0.057(3) 0.026(2) -0.007(2) 0.0029(19) -0.015(2)
C7 0.033(3) 0.090(4) 0.037(3) 0.022(3) 0.003(2) 0.013(3)
C8 0.029(2) 0.042(2) 0.036(3) 0.000(2) 0.010(2) 0.0047(19)
C9 0.048(5) 0.040(5) 0.054(6) 0.008(4) 0.022(4) 0.012(4)
C9A 0.045(4) 0.055(4) 0.044(4) 0.014(4) 0.016(3) 0.018(4)
C10 0.048(5) 0.040(5) 0.054(6) 0.008(4) 0.022(4) 0.012(4)
C10A 0.045(4) 0.055(4) 0.044(4) 0.014(4) 0.016(3) 0.018(4)
C11 0.027(2) 0.0254(19) 0.024(2) 0.0041(16) 0.0021(17) 0.0013(15)
C12 0.036(2) 0.0231(19) 0.031(2) 0.0055(17) 0.0067(19) -0.0019(17)
C13 0.030(2) 0.028(2) 0.025(2) -0.0041(16) 0.0104(18) -0.0102(16)
C14 0.0196(19) 0.033(2) 0.031(2) 0.0030(17) 0.0008(17) -0.0045(16)
C15 0.023(2) 0.0272(19) 0.031(2) 0.0071(17) 0.0046(17) -0.0013(16)
C16 0.036(2) 0.030(2) 0.026(2) -0.0042(17) 0.0085(19) -0.0072(18)

loop_
_atom_type_symbol
_atom_type_description
_atom_type_scat_dispersion_real
_atom_type_scat_dispersion_imag
_atom_type_scat_source
C C 0.0033 0.0016 'International Tables Vol C Tables 4.2.6.8 and 6.1.1.4'
H H 0.0000 0.0000 'International Tables Vol C Tables 4.2.6.8 and 6.1.1.4'
I I -0.4742 1.8119 'International Tables Vol C Tables 4.2.6.8 and 6.1.1.4'
N N 0.0061 0.0033 'International Tables Vol C Tables 4.2.6.8 and 6.1.1.4'
Ru Ru -1.2594 0.8363 'International Tables Vol C Tables 4.2.6.8 and 6.1.1.4'

loop_
_geom_angle_atom_site_label_1
_geom_angle_atom_site_label_2
_geom_angle_atom_site_label_3
_geom_angle
I2 Ru1 I1 86.83(3)
N1 Ru1 I1 87.85(10)
N1 Ru1 I2 88.52(10)
N1 Ru1 C1 109.74(15)
N1 Ru1 C2 147.40(15)
N1 Ru1 C3 157.12(14)
N1 Ru1 C4 120.03(14)
N1 Ru1 C5 90.89(14)
N1 Ru1 C6 86.29(15)
C1 Ru1 I1 91.53(14)
C1 Ru1 I2 161.61(12)
C1 Ru1 C4 81.32(17)
C2 Ru1 I1 89.66(12)
C2 Ru1 I2 123.79(12)
C2 Ru1 C1 37.83(16)
C2 Ru1 C3 37.36(16)
C2 Ru1 C4 68.17(16)
C2 Ru1 C5 79.80(17)
C3 Ru1 I1 114.71(11)
C3 Ru1 I2 96.09(12)
C3 Ru1 C1 68.01(16)
C3 Ru1 C4 37.70(15)
C4 Ru1 I1 152.04(10)
C4 Ru1 I2 91.59(12)
C5 Ru1 I1 158.25(13)
C5 Ru1 I2 114.86(14)
C5 Ru1 C1 68.49(19)
C5 Ru1 C3 66.82(15)
C5 Ru1 C4 36.92(15)
C6 Ru1 I1 120.33(14)
C6 Ru1 I2 152.06(14)
C6 Ru1 C1 37.46(19)
C6 Ru1 C2 67.16(17)
C6 Ru1 C3 79.16(16)
C6 Ru1 C4 67.72(17)
C6 Ru1 C5 37.95(18)
C11 N1 Ru1 121.7(3)
C11 N1 C15 118.2(3)
C15 N1 Ru1 118.4(3)
C2 C1 Ru1 70.2(2)
C2 C1 C7 121.2(5)
C6 C1 Ru1 69.8(3)
C6 C1 C2 116.7(4)
C6 C1 C7 122.1(4)
C7 C1 Ru1 128.7(3)
Ru1 C2 H2 118.8
C1 C2 Ru1 71.9(2)
C1 C2 H2 118.8
C3 C2 Ru1 72.2(2)
C3 C2 C1 121.4(4)
C3 C2 H2 118.8
Ru1 C3 H3 118.6
C2 C3 Ru1 70.5(2)
C2 C3 H3 118.6
C2 C3 C4 121.4(4)
C4 C3 Ru1 72.4(2)
C4 C3 H3 118.6
C3 C4 Ru1 69.9(2)
C3 C4 C8 121.3(4)
C5 C4 Ru1 69.7(2)
C5 C4 C3 117.0(4)
C5 C4 C8 121.7(4)
C8 C4 Ru1 133.2(3)
Ru1 C5 H5 118.9
C4 C5 Ru1 73.4(2)
C4 C5 H5 118.9
C4 C5 C6 121.1(4)
C6 C5 Ru1 70.2(3)
C6 C5 H5 118.9
Ru1 C6 H6 118.2
C1 C6 Ru1 72.8(3)
C1 C6 C5 122.5(4)
C1 C6 H6 118.2
C5 C6 Ru1 71.9(3)
C5 C6 H6 118.2
C1 C7 H7A 109.5
C1 C7 H7B 109.5
C1 C7 H7C 109.5
H7A C7 H7B 109.5
H7A C7 H7C 109.5
H7B C7 H7C 109.5
C4 C8 C10A 104.5(5)
C9 C8 C4 111.7(7)
C9A C8 C4 113.0(5)
C9A C8 C10A 114.2(7)
C10 C8 C4 118.8(5)
C10 C8 C9 107.8(8)
C8 C9 H9A 109.5
C8 C9 H9B 109.5
C8 C9 H9C 109.5
H9A C9 H9B 109.5
H9A C9 H9C 109.5
H9B C9 H9C 109.5
C8 C9A H9AA 109.5
C8 C9A H9AB 109.5
C8 C9A H9AC 109.5
H9AA C9A H9AB 109.5
H9AA C9A H9AC 109.5
H9AB C9A H9AC 109.5
C8 C10 H10A 109.5
C8 C10 H10B 109.5
C8 C10 H10C 109.5
H10A C10 H10B 109.5
H10A C10 H10C 109.5
H10B C10 H10C 109.5
C8 C10A H10D 109.5
C8 C10A H10E 109.5
C8 C10A H10F 109.5
H10D C10A H10E 109.5
H10D C10A H10F 109.5
H10E C10A H10F 109.5
N1 C11 H11 118.6
N1 C11 C12 122.8(4)
C12 C11 H11 118.6
C11 C12 H12 120.9
C13 C12 C11 118.1(4)
C13 C12 H12 120.9
C12 C13 C14 119.7(4)
C12 C13 C16 120.2(4)
C14 C13 C16 120.1(4)
C13 C14 H14 121.0
C15 C14 C13 118.0(4)
C15 C14 H14 121.0
N1 C15 C14 123.1(4)
N1 C15 H15 118.4
C14 C15 H15 118.4
N2 C16 C13 177.7(5)

loop_
_geom_bond_atom_site_label_1
_geom_bond_atom_site_label_2
_geom_bond_distance
I1 Ru1 2.7411(13)
I2 Ru1 2.7285(15)
Ru1 N1 2.135(3)
Ru1 C1 2.214(5)
Ru1 C2 2.192(4)
Ru1 C3 2.214(4)
Ru1 C4 2.246(4)
Ru1 C5 2.198(4)
Ru1 C6 2.176(5)
N1 C11 1.341(5)
N1 C15 1.354(5)
N2 C16 1.144(6)
C1 C2 1.429(6)
C1 C6 1.410(7)
C1 C7 1.502(7)
C2 H2 0.9800
C2 C3 1.411(6)
C3 H3 0.9800
C3 C4 1.441(6)
C4 C5 1.408(6)
C4 C8 1.517(6)
C5 H5 0.9800
C5 C6 1.422(7)
C6 H6 0.9800
C7 H7A 0.9600
C7 H7B 0.9600
C7 H7C 0.9600
C8 C9 1.511(14)
C8 C9A 1.442(11)
C8 C10 1.499(14)
C8 C10A 1.591(11)
C9 H9A 0.9600
C9 H9B 0.9600
C9 H9C 0.9600
C9A H9AA 0.9600
C9A H9AB 0.9600
C9A H9AC 0.9600
C10 H10A 0.9600
C10 H10B 0.9600
C10 H10C 0.9600
C10A H10D 0.9600
C10A H10E 0.9600
C10A H10F 0.9600
C11 H11 0.9300
C11 C12 1.399(6)
C12 H12 0.9300
C12 C13 1.389(6)
C13 C14 1.402(6)
C13 C16 1.452(6)
C14 H14 0.9300
C14 C15 1.383(6)
C15 H15 0.9300

loop_
_geom_torsion_atom_site_label_1
_geom_torsion_atom_site_label_2
_geom_torsion_atom_site_label_3
_geom_torsion_atom_site_label_4
_geom_torsion
Ru1 N1 C11 C12 -162.7(3)
Ru1 N1 C15 C14 162.5(3)
Ru1 C1 C2 C3 54.8(4)
Ru1 C1 C6 C5 -54.3(4)
Ru1 C2 C3 C4 53.7(4)
Ru1 C3 C4 C5 53.1(3)
Ru1 C3 C4 C8 -129.1(4)
Ru1 C4 C5 C6 53.6(4)
Ru1 C4 C8 C9 165.8(6)
Ru1 C4 C8 C9A 64.5(7)
Ru1 C4 C8 C10 -67.7(7)
Ru1 C4 C8 C10A -170.7(6)
Ru1 C5 C6 C1 54.7(4)
N1 C11 C12 C13 1.5(7)
C1 C2 C3 Ru1 -54.7(4)
C1 C2 C3 C4 -1.0(6)
C2 C1 C6 Ru1 54.0(3)
C2 C1 C6 C5 -0.3(6)
C2 C3 C4 Ru1 -52.8(4)
C2 C3 C4 C5 0.3(6)
C2 C3 C4 C8 178.1(4)
C3 C4 C5 Ru1 -53.2(3)
C3 C4 C5 C6 0.5(6)
C3 C4 C8 C9 -103.1(7)
C3 C4 C8 C9A 155.6(6)
C3 C4 C8 C10 23.3(7)
C3 C4 C8 C10A -79.6(7)
C4 C5 C6 Ru1 -55.1(4)
C4 C5 C6 C1 -0.4(7)
C5 C4 C8 C9 74.6(8)
C5 C4 C8 C9A -26.6(7)
C5 C4 C8 C10 -158.9(6)
C5 C4 C8 C10A 98.1(7)
C6 C1 C2 Ru1 -53.8(3)
C6 C1 C2 C3 1.0(6)
C7 C1 C2 Ru1 124.0(4)
C7 C1 C2 C3 178.8(4)
C7 C1 C6 Ru1 -123.8(4)
C7 C1 C6 C5 -178.1(4)
C8 C4 C5 Ru1 129.0(4)
C8 C4 C5 C6 -177.4(4)
C11 N1 C15 C14 -2.5(6)
C11 C12 C13 C14 -4.0(6)
C11 C12 C13 C16 173.9(4)
C12 C13 C14 C15 3.3(6)
C13 C14 C15 N1 0.0(7)
C15 N1 C11 C12 1.7(6)
C16 C13 C14 C15 -174.6(4)
